data_7021378
loop_
_publ_author_name
'Barcel\'o-Oliver, Miquel'
'Baquero, Beatriz Adriana'
'Bauz\'a, Antonio'
'Garc\'ia-Raso, Angel'
'Vich, Roberto'
'Mata, Ignasi'
'Molins, Elies'
'Terr\'on, Angel'
'Frontera, Antonio'

_publ_section_title
;
 Experimental and theoretical studies on the coordination chemistry of the
 N(1)-hexyl substituted pyrimidines (uracil, 5-fluorouracil and cytosine).
;
_journal_issue 21
_journal_name_full 'Dalton transactions (Cambridge, England : 2003)'
_journal_page_first 7631
_journal_page_last 7642
_journal_paper_doi 10.1039/c3dt32922d
_journal_volume 42
_journal_year 2013
_chemical_compound_source 'synthesis as described'
_chemical_formula_moiety 'C20 H28 Ag2 F2 N4 O4'
_chemical_formula_sum 'C20 H28 Ag2 F2 N4 O4'
_chemical_formula_weight 642.2
_chemical_name_systematic
;
?
;
_space_group_IT_number 2
_symmetry_cell_setting triclinic
_symmetry_Int_Tables_number 2
_symmetry_space_group_name_Hall '-P 1'
_symmetry_space_group_name_H-M 'P -1'
_atom_sites_solution_hydrogens geom
_atom_sites_solution_primary direct
_atom_sites_solution_secondary difmap
_audit_conform_dict_location ftp://ftp.iucr.org/pub/cif_core.dic
_audit_conform_dict_name cif_core.dic
_audit_conform_dict_version 2.3
_audit_creation_date 2009-09-23T09:19:50-00:00
_audit_creation_method 'WinGX routine CIF_UPDATE'
_cell_angle_alpha 67.25(5)
_cell_angle_beta 76.51(4)
_cell_angle_gamma 85.53(3)
_cell_formula_units_Z 2
_cell_length_a 9.534(3)
_cell_length_b 11.142(5)
_cell_length_c 12.049(7)
_cell_measurement_reflns_used 25
_cell_measurement_temperature 293(2)
_cell_measurement_theta_max 20.14
_cell_measurement_theta_min 6.43
_cell_measurement_wavelength 0.71073
_cell_volume 1147.7(10)
_computing_cell_refinement 'CAD4 Express (Enraf Nonius, 1994)'
_computing_data_collection 'CAD4 Express (Enraf Nonius, 1994)'
_computing_data_reduction 'XCAD4 (Harms & Wocadlo, 1995)'
_computing_molecular_graphics 'Ortep-3 for Windows (Farrugia, 1997)'
_computing_publication_material 'WinGX publication routines (Farrugia, 1999)'
_computing_structure_refinement 'SHELXL-97 (Sheldrick, 1997)'
_computing_structure_solution 'SHELXS-86 (Sheldrick, 1986)'
_diffrn_ambient_temperature 293(2)
_diffrn_detector 'scintillation LiI'
_diffrn_detector_dtime 1.195
_diffrn_measured_fraction_theta_full 1
_diffrn_measured_fraction_theta_max 1
_diffrn_measurement_device '\k-geometry diffractometer'
_diffrn_measurement_device_type 'Enraf Nonius CAD4'
_diffrn_measurement_method 'non-profiled omega scans'
_diffrn_orient_matrix_type
;
x-axis points to radiation source
the matrix is specified in reciprocal space
;
_diffrn_orient_matrix_UB_11 0.041414
_diffrn_orient_matrix_UB_12 0.081356
_diffrn_orient_matrix_UB_13 -0.070202
_diffrn_orient_matrix_UB_21 0.011016
_diffrn_orient_matrix_UB_22 0.038649
_diffrn_orient_matrix_UB_23 0.059892
_diffrn_orient_matrix_UB_31 0.099002
_diffrn_orient_matrix_UB_32 -0.036883
_diffrn_orient_matrix_UB_33 0.000479
_diffrn_radiation_monochromator graphite
_diffrn_radiation_probe x-ray
_diffrn_radiation_type MoK\a
_diffrn_radiation_wavelength 0.71073
_diffrn_reflns_av_R_equivalents 0.0265
_diffrn_reflns_av_unetI/netI 0.0726
_diffrn_reflns_limit_h_max 11
_diffrn_reflns_limit_h_min -11
_diffrn_reflns_limit_k_max 13
_diffrn_reflns_limit_k_min -12
_diffrn_reflns_limit_l_max 14
_diffrn_reflns_limit_l_min 0
_diffrn_reflns_number 4723
_diffrn_reflns_theta_full 25.97
_diffrn_reflns_theta_max 25.97
_diffrn_reflns_theta_min 1.88
_diffrn_source 'Enraf Nonius FR590'
_diffrn_standards_decay_% 0
_diffrn_standards_interval_count 60
_diffrn_standards_interval_time 60
_diffrn_standards_number 2
_exptl_absorpt_coefficient_mu 1.756
_exptl_absorpt_correction_T_max 0.7289
_exptl_absorpt_correction_T_min 0.1294
_exptl_absorpt_correction_type refdelf
_exptl_absorpt_process_details
;
Walker, N. & Stuart, D (1983) Acta. Cryst. A39, 158-166
;
_exptl_crystal_colour white
_exptl_crystal_density_diffrn 1.858
_exptl_crystal_density_method 'not measured'
_exptl_crystal_description prism
_exptl_crystal_F_000 640
_exptl_crystal_size_max 0.33
_exptl_crystal_size_mid 0.33
_exptl_crystal_size_min 0.18
_refine_diff_density_max 0.595
_refine_diff_density_min -0.508
_refine_diff_density_rms 0.107
_refine_ls_extinction_method none
_refine_ls_goodness_of_fit_ref 0.818
_refine_ls_hydrogen_treatment constr
_refine_ls_matrix_type full
_refine_ls_number_parameters 294
_refine_ls_number_reflns 4497
_refine_ls_number_restraints 21
_refine_ls_restrained_S_all 0.823
_refine_ls_R_factor_all 0.0939
_refine_ls_R_factor_gt 0.0488
_refine_ls_shift/su_max 0.008
_refine_ls_shift/su_mean 0.001
_refine_ls_structure_factor_coef Fsqd
_refine_ls_weighting_details 'calc w=1/[\s^2^(Fo^2^)+(0.1000P)^2^+0.0000P] where P=(Fo^2^+2Fc^2^)/3'
_refine_ls_weighting_scheme calc
_refine_ls_wR_factor_gt 0.1239
_refine_ls_wR_factor_ref 0.1436
_reflns_number_gt 2752
_reflns_number_total 4497
_reflns_threshold_expression >2sigma(I)
_cod_data_source_file c3dt32922d.txt
_cod_data_source_block pm140
_cod_original_cell_volume 1147.7(9)
_cod_database_code 7021378

loop_
_symmetry_equiv_pos_as_xyz
'x, y, z'
'-x, -y, -z'

loop_
_atom_site_label
_atom_site_type_symbol
_atom_site_fract_x
_atom_site_fract_y
_atom_site_fract_z
_atom_site_U_iso_or_equiv
_atom_site_adp_type
_atom_site_occupancy
_atom_site_symmetry_multiplicity
_atom_site_calc_flag
_atom_site_refinement_flags
C2A C 0.2475(8) 0.3194(7) -0.0046(7) 0.0496(18) Uani 1 1 d .
C2B C -0.1140(7) -0.1478(7) 0.2692(7) 0.0468(17) Uani 1 1 d .
C6A C 0.4577(8) 0.3072(7) 0.0762(7) 0.053(2) Uani 1 1 d .
H6A H 0.547 0.2711 0.088 0.063 Uiso 1 1 calc R
C6B C -0.2955(9) -0.0794(8) 0.4032(8) 0.060(2) Uani 1 1 d .
H6B H -0.3526 -0.0945 0.4814 0.072 Uiso 1 1 calc R
C5A C 0.4021(7) 0.3945(7) 0.1241(7) 0.0479(18) Uani 1 1 d .
C5B C -0.3099(8) 0.0290(7) 0.3102(8) 0.0515(19) Uani 1 1 d .
C4A C 0.2660(7) 0.4561(7) 0.1030(7) 0.0454(17) Uani 1 1 d .
C4B C -0.2245(7) 0.0592(7) 0.1902(7) 0.0475(18) Uani 1 1 d .
C7A C 0.4524(9) 0.1850(7) -0.0549(8) 0.064(2) Uani 1 1 d .
H7A1 H 0.3804 0.1276 -0.0539 0.077 Uiso 1 1 calc R
H7A2 H 0.5234 0.1317 -0.0119 0.077 Uiso 1 1 calc R
C7B C -0.1798(11) -0.2907(9) 0.4901(8) 0.074(3) Uani 1 1 d .
H7B1 H -0.1812 -0.2693 0.5612 0.089 Uiso 1 1 calc R
H7B2 H -0.0869 -0.3283 0.4698 0.089 Uiso 1 1 calc R
C8A C 0.5256(10) 0.2651(10) -0.1876(10) 0.079(3) Uani 1 1 d .
H8A1 H 0.461 0.3332 -0.2235 0.095 Uiso 1 1 calc R
H8A2 H 0.6116 0.3065 -0.1879 0.095 Uiso 1 1 calc R
C8B C -0.2982(13) -0.3906(10) 0.5235(11) 0.103(4) Uani 1 1 d .
H8B1 H -0.2915 -0.4602 0.6012 0.123 Uiso 1 1 calc R
H8B2 H -0.3908 -0.3494 0.5363 0.123 Uiso 1 1 calc R
C9A C 0.5678(13) 0.1842(13) -0.2675(12) 0.118(5) Uani 1 1 d .
H9A1 H 0.4877 0.1265 -0.2504 0.142 Uiso 1 1 calc R
H9A2 H 0.5819 0.2427 -0.3534 0.142 Uiso 1 1 calc R
C9B C -0.2949(12) -0.4478(11) 0.4322(12) 0.106(4) Uani 1 1 d .
H9B1 H -0.2896 -0.377 0.3528 0.127 Uiso 1 1 calc R
H9B2 H -0.3864 -0.4926 0.4532 0.127 Uiso 1 1 calc R
C10A C 0.6945(12) 0.1076(11) -0.2516(11) 0.101(4) Uani 1 1 d D
H10A H 0.6815 0.0494 -0.1657 0.121 Uiso 1 1 calc R
H10B H 0.7756 0.165 -0.2705 0.121 Uiso 1 1 calc R
C10B C -0.1767(14) -0.5416(10) 0.4161(11) 0.106(4) Uani 1 1 d DU
H10C H -0.0841 -0.4966 0.3821 0.127 Uiso 1 1 calc R
H10D H -0.1734 -0.6103 0.4952 0.127 Uiso 1 1 calc R
C11A C 0.7304(13) 0.0274(12) -0.3317(12) 0.117(4) Uani 1 1 d D
H11A H 0.6524 -0.0345 -0.3087 0.141 Uiso 1 1 calc R
H11B H 0.737 0.0847 -0.4172 0.141 Uiso 1 1 calc R
C11B C -0.2089(18) -0.5983(12) 0.3293(13) 0.147(6) Uani 1 1 d DU
H11C H -0.3052 -0.6365 0.3615 0.177 Uiso 1 1 calc R
H11D H -0.2078 -0.5288 0.2498 0.177 Uiso 1 1 calc R
C12A C 0.8639(14) -0.0427(14) -0.3207(15) 0.149(6) Uani 1 1 d D
H12A H 0.9429 0.0123 -0.3781 0.223 Uiso 1 1 calc R
H12B H 0.86 -0.119 -0.3385 0.223 Uiso 1 1 calc R
H12C H 0.8775 -0.0677 -0.2383 0.223 Uiso 1 1 calc R
C12B C -0.1091(18) -0.6948(12) 0.3125(13) 0.154(6) Uani 1 1 d DU
H12D H -0.0125 -0.6621 0.2932 0.23 Uiso 1 1 calc R
H12E H -0.124 -0.7159 0.246 0.23 Uiso 1 1 calc R
H12F H -0.1233 -0.7715 0.3869 0.23 Uiso 1 1 calc R
N1A N 0.3833(6) 0.2702(6) 0.0090(6) 0.0487(15) Uani 1 1 d .
N1B N -0.1965(7) -0.1708(6) 0.3853(6) 0.0523(15) Uani 1 1 d .
N3A N 0.1966(6) 0.4136(5) 0.0388(6) 0.0446(14) Uani 1 1 d .
N3B N -0.1300(6) -0.0335(6) 0.1748(6) 0.0467(14) Uani 1 1 d .
O2A O 0.1812(5) 0.2798(5) -0.0606(6) 0.0619(15) Uani 1 1 d .
O2B O -0.0246(6) -0.2298(5) 0.2522(5) 0.0574(14) Uani 1 1 d .
O4A O 0.2200(5) 0.5454(5) 0.1395(5) 0.0576(14) Uani 1 1 d .
O4B O -0.2369(5) 0.1629(5) 0.1031(5) 0.0590(14) Uani 1 1 d .
F5A F 0.4745(5) 0.4315(5) 0.1889(5) 0.0668(13) Uani 1 1 d .
F5B F -0.4101(5) 0.1176(4) 0.3317(5) 0.0756(15) Uani 1 1 d .
Ag1A Ag 0 0.5 0 0.0474(2) Uani 1 2 d S
Ag1B Ag 0 0 0 0.0488(2) Uani 1 2 d S
Ag3 Ag -0.05948(6) 0.28821(6) -0.07763(6) 0.0570(2) Uani 1 1 d .

loop_
_atom_site_aniso_label
_atom_site_aniso_U_11
_atom_site_aniso_U_22
_atom_site_aniso_U_33
_atom_site_aniso_U_23
_atom_site_aniso_U_13
_atom_site_aniso_U_12
C2A 0.046(4) 0.045(4) 0.063(5) -0.028(4) -0.014(4) 0.012(3)
C2B 0.045(4) 0.046(4) 0.058(5) -0.029(4) -0.011(4) 0.000(3)
C6A 0.039(4) 0.046(4) 0.066(5) -0.016(4) -0.013(4) 0.014(3)
C6B 0.055(5) 0.070(6) 0.061(5) -0.040(5) 0.002(4) -0.001(4)
C5A 0.042(4) 0.045(4) 0.055(5) -0.014(4) -0.017(4) 0.005(3)
C5B 0.047(4) 0.047(4) 0.062(5) -0.027(4) -0.007(4) 0.011(3)
C4A 0.041(4) 0.043(4) 0.049(4) -0.017(4) -0.007(3) 0.001(3)
C4B 0.036(4) 0.049(4) 0.062(5) -0.028(4) -0.009(3) 0.005(3)
C7A 0.058(5) 0.046(4) 0.100(7) -0.044(5) -0.020(5) 0.019(4)
C7B 0.100(7) 0.079(6) 0.057(6) -0.038(5) -0.027(5) 0.021(6)
C8A 0.071(6) 0.087(7) 0.095(8) -0.053(6) -0.018(5) 0.007(5)
C8B 0.104(9) 0.074(7) 0.103(9) -0.026(7) 0.016(7) -0.005(6)
C9A 0.107(10) 0.151(12) 0.132(11) -0.104(10) -0.001(8) -0.004(9)
C9B 0.078(8) 0.088(8) 0.137(11) -0.029(8) -0.018(7) -0.009(6)
C10A 0.084(8) 0.096(8) 0.132(10) -0.063(8) -0.008(7) 0.007(6)
C10B 0.135(10) 0.075(7) 0.101(9) -0.033(6) -0.022(7) 0.016(7)
C11A 0.126(11) 0.116(10) 0.142(12) -0.093(9) -0.016(9) 0.014(8)
C11B 0.240(17) 0.083(9) 0.124(11) -0.035(8) -0.061(11) 0.014(9)
C12A 0.110(11) 0.163(14) 0.208(17) -0.134(14) 0.009(10) 0.006(10)
C12B 0.242(19) 0.101(10) 0.116(11) -0.056(9) -0.003(11) -0.023(10)
N3A 0.032(3) 0.043(3) 0.062(4) -0.025(3) -0.012(3) 0.015(2)
N3B 0.039(3) 0.048(4) 0.055(4) -0.026(3) -0.003(3) 0.003(3)
N1A 0.038(3) 0.045(3) 0.072(4) -0.031(3) -0.018(3) 0.013(3)
N1B 0.059(4) 0.052(4) 0.048(4) -0.024(3) -0.006(3) 0.005(3)
O2A 0.048(3) 0.073(4) 0.092(4) -0.058(4) -0.023(3) 0.012(3)
O2B 0.066(3) 0.052(3) 0.062(3) -0.032(3) -0.016(3) 0.017(3)
O4A 0.057(3) 0.054(3) 0.075(4) -0.039(3) -0.023(3) 0.022(3)
O4B 0.042(3) 0.055(3) 0.072(4) -0.020(3) -0.007(3) 0.012(2)
F5A 0.057(3) 0.079(3) 0.089(4) -0.050(3) -0.036(3) 0.020(2)
F5B 0.064(3) 0.067(3) 0.083(4) -0.033(3) 0.009(3) 0.023(2)
Ag1A 0.0369(4) 0.0482(5) 0.0695(6) -0.0343(4) -0.0190(4) 0.0150(3)
Ag1B 0.0480(5) 0.0447(5) 0.0538(5) -0.0246(4) -0.0049(4) 0.0112(3)
Ag3 0.0467(4) 0.0543(4) 0.0793(5) -0.0380(3) -0.0132(3) 0.0130(3)

loop_
_atom_type_symbol
_atom_type_description
_atom_type_scat_dispersion_real
_atom_type_scat_dispersion_imag
_atom_type_scat_source
C C 0.0033 0.0016 'International Tables Vol C Tables 4.2.6.8 and 6.1.1.4'
H H 0 0 'International Tables Vol C Tables 4.2.6.8 and 6.1.1.4'
N N 0.0061 0.0033 'International Tables Vol C Tables 4.2.6.8 and 6.1.1.4'
O O 0.0106 0.006 'International Tables Vol C Tables 4.2.6.8 and 6.1.1.4'
F F 0.0171 0.0103 'International Tables Vol C Tables 4.2.6.8 and 6.1.1.4'
Ag Ag -0.8971 1.1015 'International Tables Vol C Tables 4.2.6.8 and 6.1.1.4'

loop_
_geom_angle_atom_site_label_1
_geom_angle_atom_site_label_2
_geom_angle_atom_site_label_3
_geom_angle
_geom_angle_site_symmetry_1
_geom_angle_site_symmetry_3
O2A C2A N3A 122.9(6) . .
O2A C2A N1A 118.5(6) . .
N3A C2A N1A 118.5(7) . .
O2B C2B N3B 121.3(7) . .
O2B C2B N1B 119.6(7) . .
N3B C2B N1B 119.1(6) . .
C5A C6A N1A 120.1(6) . .
C5A C6A H6A 119.9 . .
N1A C6A H6A 119.9 . .
C5B C6B N1B 120.4(7) . .
C5B C6B H6B 119.8 . .
N1B C6B H6B 119.8 . .
C6A C5A F5A 120.4(6) . .
C6A C5A C4A 121.1(7) . .
F5A C5A C4A 118.5(6) . .
C6B C5B F5B 118.6(7) . .
C6B C5B C4B 122.7(7) . .
F5B C5B C4B 118.7(7) . .
O4A C4A N3A 123.1(6) . .
O4A C4A C5A 120.9(7) . .
N3A C4A C5A 115.9(6) . .
O4B C4B N3B 121.9(7) . .
O4B C4B C5B 122.4(6) . .
N3B C4B C5B 115.6(7) . .
N1A C7A C8A 110.7(6) . .
N1A C7A H7A1 109.5 . .
C8A C7A H7A1 109.5 . .
N1A C7A H7A2 109.5 . .
C8A C7A H7A2 109.5 . .
H7A1 C7A H7A2 108.1 . .
N1B C7B C8B 112.3(8) . .
N1B C7B H7B1 109.1 . .
C8B C7B H7B1 109.1 . .
N1B C7B H7B2 109.1 . .
C8B C7B H7B2 109.1 . .
H7B1 C7B H7B2 107.9 . .
C9A C8A C7A 113.2(9) . .
C9A C8A H8A1 108.9 . .
C7A C8A H8A1 108.9 . .
C9A C8A H8A2 108.9 . .
C7A C8A H8A2 108.9 . .
H8A1 C8A H8A2 107.8 . .
C9B C8B C7B 115.4(9) . .
C9B C8B H8B1 108.4 . .
C7B C8B H8B1 108.4 . .
C9B C8B H8B2 108.4 . .
C7B C8B H8B2 108.4 . .
H8B1 C8B H8B2 107.5 . .
C10A C9A C8A 115.9(10) . .
C10A C9A H9A1 108.3 . .
C8A C9A H9A1 108.3 . .
C10A C9A H9A2 108.3 . .
C8A C9A H9A2 108.3 . .
H9A1 C9A H9A2 107.4 . .
C8B C9B C10B 118.7(11) . .
C8B C9B H9B1 107.6 . .
C10B C9B H9B1 107.6 . .
C8B C9B H9B2 107.6 . .
C10B C9B H9B2 107.6 . .
H9B1 C9B H9B2 107.1 . .
C9A C10A C11A 113.9(10) . .
C9A C10A H10A 108.8 . .
C11A C10A H10A 108.8 . .
C9A C10A H10B 108.8 . .
C11A C10A H10B 108.8 . .
H10A C10A H10B 107.7 . .
C11B C10B C9B 107.8(11) . .
C11B C10B H10C 110.1 . .
C9B C10B H10C 110.1 . .
C11B C10B H10D 110.1 . .
C9B C10B H10D 110.1 . .
H10C C10B H10D 108.5 . .
C12A C11A C10A 113.2(10) . .
C12A C11A H11A 108.9 . .
C10A C11A H11A 108.9 . .
C12A C11A H11B 108.9 . .
C10A C11A H11B 108.9 . .
H11A C11A H11B 107.7 . .
C12B C11B C10B 113.2(13) . .
C12B C11B H11C 108.9 . .
C10B C11B H11C 108.9 . .
C12B C11B H11D 108.9 . .
C10B C11B H11D 108.9 . .
H11C C11B H11D 107.8 . .
C11A C12A H12A 109.5 . .
C11A C12A H12B 109.5 . .
H12A C12A H12B 109.5 . .
C11A C12A H12C 109.5 . .
H12A C12A H12C 109.5 . .
H12B C12A H12C 109.5 . .
C11B C12B H12D 109.5 . .
C11B C12B H12E 109.5 . .
H12D C12B H12E 109.5 . .
C11B C12B H12F 109.5 . .
H12D C12B H12F 109.5 . .
H12E C12B H12F 109.5 . .
C2A N3A C4A 123.7(6) . .
C2A N3A Ag1A 117.5(5) . .
C4A N3A Ag1A 118.8(4) . .
C4B N3B C2B 123.0(6) . .
C4B N3B Ag1B 118.9(5) . .
C2B N3B Ag1B 118.1(4) . .
C2A N1A C6A 120.2(6) . .
C2A N1A C7A 120.0(6) . .
C6A N1A C7A 119.6(6) . .
C6B N1B C2B 119.2(7) . .
C6B N1B C7B 120.0(7) . .
C2B N1B C7B 120.9(6) . .
C2A O2A Ag3 134.4(5) . .
C2B O2B Ag3 131.0(5) . 2
C4A O4A Ag3 132.6(5) . 2_565
C4B O4B Ag3 130.3(4) . .
N3A Ag1A N3A 180 . 2_565
N3A Ag1A Ag3 89.29(16) . 2_565
N3A Ag1A Ag3 90.71(16) 2_565 2_565
N3A Ag1A Ag3 90.71(16) . .
N3A Ag1A Ag3 89.29(16) 2_565 .
Ag3 Ag1A Ag3 180.00(2) 2_565 .
N3B Ag1B N3B 180.0(4) 2 .
N3B Ag1B Ag3 89.85(17) 2 .
N3B Ag1B Ag3 90.15(17) . .
N3B Ag1B Ag3 90.15(17) 2 2
N3B Ag1B Ag3 89.85(17) . 2
Ag3 Ag1B Ag3 180.00(3) . 2
O4A Ag3 O2A 134.42(19) 2_565 .
O4A Ag3 O2B 104.49(18) 2_565 2
O2A Ag3 O2B 87.08(19) . 2
O4A Ag3 O4B 92.27(19) 2_565 .
O2A Ag3 O4B 117.8(2) . .
O2B Ag3 O4B 123.76(19) 2 .
O4A Ag3 Ag1A 71.73(13) 2_565 .
O2A Ag3 Ag1A 70.21(12) . .
O2B Ag3 Ag1A 136.75(14) 2 .
O4B Ag3 Ag1A 99.48(14) . .
O4A Ag3 Ag1B 147.29(13) 2_565 .
O2A Ag3 Ag1B 78.14(14) . .
O2B Ag3 Ag1B 68.69(13) 2 .
O4B Ag3 Ag1B 68.90(13) . .
Ag1A Ag3 Ag1B 135.80(4) . .

loop_
_geom_bond_atom_site_label_1
_geom_bond_atom_site_label_2
_geom_bond_distance
_geom_bond_site_symmetry_2
C2A O2A 1.234(8) .
C2A N3A 1.355(8) .
C2A N1A 1.387(8) .
C2B O2B 1.243(8) .
C2B N3B 1.367(9) .
C2B N1B 1.372(9) .
C6A C5A 1.331(10) .
C6A N1A 1.378(10) .
C6A H6A 0.93 .
C6B C5B 1.316(11) .
C6B N1B 1.378(9) .
C6B H6B 0.93 .
C5A F5A 1.342(8) .
C5A C4A 1.449(9) .
C5B F5B 1.376(7) .
C5B C4B 1.408(10) .
C4A O4A 1.247(8) .
C4A N3A 1.354(9) .
C4B O4B 1.244(9) .
C4B N3B 1.356(8) .
C7A N1A 1.469(8) .
C7A C8A 1.521(13) .
C7A H7A1 0.97 .
C7A H7A2 0.97 .
C7B N1B 1.470(10) .
C7B C8B 1.521(14) .
C7B H7B1 0.97 .
C7B H7B2 0.97 .
C8A C9A 1.528(12) .
C8A H8A1 0.97 .
C8A H8A2 0.97 .
C8B C9B 1.464(15) .
C8B H8B1 0.97 .
C8B H8B2 0.97 .
C9A C10A 1.430(14) .
C9A H9A1 0.97 .
C9A H9A2 0.97 .
C9B C10B 1.506(14) .
C9B H9B1 0.97 .
C9B H9B2 0.97 .
C10A C11A 1.521(11) .
C10A H10A 0.97 .
C10A H10B 0.97 .
C10B C11B 1.509(12) .
C10B H10C 0.97 .
C10B H10D 0.97 .
C11A C12A 1.445(12) .
C11A H11A 0.97 .
C11A H11B 0.97 .
C11B C12B 1.422(13) .
C11B H11C 0.97 .
C11B H11D 0.97 .
C12A H12A 0.96 .
C12A H12B 0.96 .
C12A H12C 0.96 .
C12B H12D 0.96 .
C12B H12E 0.96 .
C12B H12F 0.96 .
N3A Ag1A 2.106(5) .
N3B Ag1B 2.088(6) .
O2A Ag3 2.342(5) .
O2B Ag3 2.384(5) 2
O4A Ag3 2.315(5) 2_565
O4B Ag3 2.419(6) .
Ag1A N3A 2.106(5) 2_565
Ag1A Ag3 2.9880(14) 2_565
Ag1A Ag3 2.9880(14) .
Ag1B N3B 2.088(6) 2
Ag1B Ag3 3.0247(17) .
Ag1B Ag3 3.0247(17) 2
Ag3 O4A 2.315(5) 2_565
Ag3 O2B 2.384(5) 2
